data_4061048
loop_
_publ_author_name
'Caballero, Agust\'in'
'Jal\'on, F\'elix A.'
'Manzano, Blanca R.'
'Espino, Gustavo'
'P\'erez-Manrique, Mercedes'
'Mucientes, Antonio'
'Poblete, Francisco J.'
'Maestro, Miguel'

_publ_section_title
;
 Ruthenium Arene Derivatives with PN Hemilabile Ligands.
 P--C Cleavage and Phosphine to Phosphinite Transformation
;
_journal_coden_ASTM ORGND7
_journal_issue 24
_journal_name_full Organometallics
_journal_page_first 5694
_journal_page_last 5706
_journal_paper_doi 10.1021/om049438o
_journal_volume 23
_journal_year 2004
_chemical_formula_moiety 'C22 H21 Cl2 N2 P Ru, 2(Cl2CH2)'
_chemical_formula_sum 'C24 H25 Cl6 N2 P Ru'
_chemical_formula_weight 686.20
_space_group_IT_number 15
_symmetry_cell_setting monoclinic
_symmetry_space_group_name_Hall '-C 2yc'
_symmetry_space_group_name_H-M 'C 1 2/c 1'
_cell_angle_alpha 90.00
_cell_angle_beta 127.4090(10)
_cell_angle_gamma 90.00
_cell_formula_units_Z 8
_cell_length_a 36.913(2)
_cell_length_b 7.6915(4)
_cell_length_c 24.961(1)
_cell_measurement_temperature 298(2)
_cell_volume 5629.2(5)
_diffrn_ambient_temperature 298(2)
_exptl_crystal_density_diffrn 1.619
_cod_depositor_comments
;
The following automatic conversions were performed:
'_symmetry_cell_setting' value 'Monoclinic' changed to 'monoclinic'
according to '/home/saulius/struct/CIF-dictionaries/cif_core.dic'
dictionary named 'cif_core.dic' version 2.4.1 from 2010-06-29.

Automatic conversion script
Id: cif_fix_enum 1527 2010-12-29 10:47:43Z saulius 
;
_cod_original_sg_symbol_H-M 'C 2/c'
_cod_database_code 4061048

loop_
_symmetry_equiv_pos_as_xyz
'x, y, z'
'-x, y, -z+1/2'
'x+1/2, y+1/2, z'
'-x+1/2, y+1/2, -z+1/2'
'-x, -y, -z'
'x, -y, z-1/2'
'-x+1/2, -y+1/2, -z'
'x+1/2, -y+1/2, z-1/2'

loop_
_atom_site_label
_atom_site_type_symbol
_atom_site_fract_x
_atom_site_fract_y
_atom_site_fract_z
_atom_site_U_iso_or_equiv
_atom_site_adp_type
_atom_site_occupancy
_atom_site_symmetry_multiplicity
_atom_site_calc_flag
_atom_site_refinement_flags
_atom_site_disorder_assembly
_atom_site_disorder_group
Ru1 Ru 0.171826(10) 0.35539(4) 0.493148(16) 0.03219(11) Uani 1 1 d . . .
Cl1 Cl 0.19904(4) 0.62341(13) 0.47959(6) 0.0459(3) Uani 1 1 d . . .
Cl2 Cl 0.24106(3) 0.34922(14) 0.60724(5) 0.0450(2) Uani 1 1 d . . .
P1 P 0.13617(3) 0.52172(12) 0.52823(5) 0.0318(2) Uani 1 1 d . . .
N1 N 0.11463(11) 0.2667(4) 0.58763(18) 0.0443(9) Uani 1 1 d . . .
N2 N 0.05510(11) 0.4140(5) 0.50419(18) 0.0457(9) Uani 1 1 d . . .
C1 C 0.1731(2) 0.0720(6) 0.4939(3) 0.0689(15) Uani 1 1 d . . .
H1A H 0.1909 0.0095 0.5370 0.083 Uiso 1 1 calc R . .
C2 C 0.19395(17) 0.1230(6) 0.4641(3) 0.0635(15) Uani 1 1 d . . .
H2B H 0.2265 0.1006 0.4876 0.076 Uiso 1 1 calc R . .
C3 C 0.17131(18) 0.2357(6) 0.4106(3) 0.0603(13) Uani 1 1 d . . .
H3A H 0.1886 0.2933 0.3976 0.072 Uiso 1 1 calc R . .
C4 C 0.12819(18) 0.2996(6) 0.3846(2) 0.0585(13) Uani 1 1 d . . .
H4A H 0.1152 0.3956 0.3521 0.070 Uiso 1 1 calc R . .
C5 C 0.10687(16) 0.2450(7) 0.4117(3) 0.0651(15) Uani 1 1 d . . .
H5A H 0.0785 0.3015 0.3977 0.078 Uiso 1 1 calc R . .
C6 C 0.1291(2) 0.1279(7) 0.4665(3) 0.0697(16) Uani 1 1 d . . .
H6A H 0.1161 0.1039 0.4902 0.084 Uiso 1 1 calc R . .
C7 C 0.09952(13) 0.3931(5) 0.5400(2) 0.0370(9) Uani 1 1 d . . .
C8 C 0.07736(17) 0.2076(6) 0.5808(3) 0.0552(12) Uani 1 1 d . . .
H8A H 0.0768 0.1207 0.6061 0.066 Uiso 1 1 calc R . .
C9 C 0.04133(16) 0.2992(6) 0.5300(3) 0.0564(12) Uani 1 1 d . . .
H9A H 0.0114 0.2858 0.5149 0.068 Uiso 1 1 calc R . .
C10 C 0.16084(16) 0.2042(7) 0.6371(3) 0.0689(15) Uani 1 1 d . . .
H10A H 0.1812 0.2666 0.6323 0.103 Uiso 1 1 calc R . .
H10B H 0.1622 0.0824 0.6301 0.103 Uiso 1 1 calc R . .
H10C H 0.1696 0.2221 0.6816 0.103 Uiso 1 1 calc R . .
C11 C 0.17106(12) 0.6434(5) 0.60783(19) 0.0364(9) Uani 1 1 d . . .
C12 C 0.16069(15) 0.6498(6) 0.6524(2) 0.0475(10) Uani 1 1 d . . .
H12A H 0.1356 0.5887 0.6428 0.057 Uiso 1 1 calc R . .
C13 C 0.18719(17) 0.7461(6) 0.7111(2) 0.0561(12) Uani 1 1 d . . .
H13A H 0.1805 0.7462 0.7415 0.067 Uiso 1 1 calc R . .
C14 C 0.22341(16) 0.8418(6) 0.7248(2) 0.0538(12) Uani 1 1 d . . .
H14A H 0.2409 0.9082 0.7639 0.065 Uiso 1 1 calc R . .
C15 C 0.23355(14) 0.8386(6) 0.6806(2) 0.0513(11) Uani 1 1 d . . .
H15A H 0.2577 0.9050 0.6894 0.062 Uiso 1 1 calc R . .
C16 C 0.20847(13) 0.7383(5) 0.6230(2) 0.0400(10) Uani 1 1 d . . .
H16A H 0.2165 0.7339 0.5942 0.048 Uiso 1 1 calc R . .
C17 C 0.09428(12) 0.6818(5) 0.4675(2) 0.0360(9) Uani 1 1 d . . .
C18 C 0.07020(13) 0.7829(5) 0.4819(2) 0.0457(11) Uani 1 1 d . . .
H18A H 0.0767 0.7760 0.5242 0.055 Uiso 1 1 calc R . .
C19 C 0.03607(15) 0.8952(5) 0.4331(3) 0.0572(13) Uani 1 1 d . . .
H19A H 0.0198 0.9618 0.4430 0.069 Uiso 1 1 calc R . .
C20 C 0.02645(16) 0.9083(6) 0.3714(3) 0.0643(14) Uani 1 1 d . . .
H20A H 0.0033 0.9822 0.3391 0.077 Uiso 1 1 calc R . .
C21 C 0.05075(17) 0.8126(6) 0.3565(3) 0.0631(14) Uani 1 1 d . . .
H21A H 0.0446 0.8234 0.3146 0.076 Uiso 1 1 calc R . .
C22 C 0.08452(14) 0.6998(6) 0.4046(2) 0.0474(11) Uani 1 1 d . . .
H22A H 0.1009 0.6350 0.3944 0.057 Uiso 1 1 calc R . .
C1S C 0.03385(18) 0.5326(8) 0.6538(3) 0.0774(16) Uani 1 1 d . . .
H1SA H 0.0053 0.5101 0.6098 0.093 Uiso 1 1 calc R . .
H1SB H 0.0527 0.4292 0.6680 0.093 Uiso 1 1 calc R . .
C2S C 0.1639(2) 0.1876(7) 0.8249(3) 0.0858(18) Uani 1 1 d . . .
H2SA H 0.1924 0.1411 0.8370 0.103 Uiso 1 1 calc R . .
H2SB H 0.1666 0.1997 0.8659 0.103 Uiso 1 1 calc R . .
Cl1S Cl 0.06173(6) 0.7079(3) 0.64844(11) 0.1114(6) Uani 1 1 d . . .
Cl2S Cl 0.02314(6) 0.5782(3) 0.71132(10) 0.1328(8) Uani 1 1 d . . .
Cl3S Cl 0.15405(7) 0.3922(2) 0.78748(10) 0.1029(6) Uani 1 1 d . . .
Cl4S Cl 0.12005(8) 0.0443(3) 0.77090(10) 0.1405(8) Uani 1 1 d . . .

loop_
_atom_site_aniso_label
_atom_site_aniso_U_11
_atom_site_aniso_U_22
_atom_site_aniso_U_33
_atom_site_aniso_U_23
_atom_site_aniso_U_13
_atom_site_aniso_U_12
Ru1 0.03169(17) 0.03153(17) 0.03554(18) -0.00178(15) 0.02156(14) -0.00217(14)
Cl1 0.0531(6) 0.0416(6) 0.0514(6) -0.0002(5) 0.0361(5) -0.0094(5)
Cl2 0.0365(5) 0.0545(6) 0.0398(6) 0.0022(5) 0.0210(5) 0.0076(5)
P1 0.0299(5) 0.0330(5) 0.0341(6) 0.0015(4) 0.0203(5) -0.0002(4)
N1 0.041(2) 0.046(2) 0.053(2) 0.0087(18) 0.0326(19) 0.0017(16)
N2 0.0337(19) 0.053(2) 0.052(2) 0.0031(18) 0.0268(18) -0.0053(16)
C1 0.102(4) 0.028(2) 0.063(3) -0.006(2) 0.043(3) -0.004(3)
C2 0.047(3) 0.058(3) 0.075(4) -0.030(3) 0.032(3) -0.001(2)
C3 0.077(4) 0.058(3) 0.062(3) -0.030(3) 0.051(3) -0.020(3)
C4 0.068(3) 0.051(3) 0.041(3) -0.013(2) 0.025(3) -0.005(2)
C5 0.042(3) 0.060(3) 0.081(4) -0.037(3) 0.031(3) -0.016(2)
C6 0.098(4) 0.053(3) 0.096(4) -0.038(3) 0.079(4) -0.045(3)
C7 0.043(2) 0.035(2) 0.040(2) 0.0006(18) 0.029(2) 0.0001(17)
C8 0.066(3) 0.051(3) 0.068(3) 0.002(3) 0.051(3) -0.012(2)
C9 0.045(3) 0.067(3) 0.064(3) 0.002(3) 0.037(3) -0.011(2)
C10 0.055(3) 0.078(3) 0.075(4) 0.035(3) 0.041(3) 0.016(3)
C11 0.035(2) 0.038(2) 0.037(2) 0.0030(19) 0.0215(18) 0.0036(18)
C12 0.051(3) 0.055(3) 0.046(3) -0.004(2) 0.035(2) -0.003(2)
C13 0.073(3) 0.056(3) 0.048(3) 0.000(2) 0.041(3) 0.006(3)
C14 0.056(3) 0.047(3) 0.041(3) -0.005(2) 0.020(2) 0.008(2)
C15 0.039(2) 0.049(3) 0.056(3) -0.012(2) 0.024(2) -0.009(2)
C16 0.037(2) 0.043(2) 0.041(2) -0.003(2) 0.024(2) -0.0017(18)
C17 0.0289(19) 0.035(2) 0.042(2) 0.0036(18) 0.0204(18) -0.0005(16)
C18 0.038(2) 0.040(2) 0.058(3) 0.005(2) 0.029(2) 0.0021(19)
C19 0.042(3) 0.039(3) 0.087(4) 0.003(2) 0.038(3) 0.003(2)
C20 0.040(3) 0.051(3) 0.069(4) 0.014(3) 0.016(3) 0.009(2)
C21 0.058(3) 0.054(3) 0.046(3) 0.014(2) 0.015(2) 0.008(2)
C22 0.041(2) 0.053(3) 0.040(3) 0.003(2) 0.021(2) 0.002(2)
C1S 0.067(3) 0.090(4) 0.063(4) -0.013(3) 0.034(3) -0.007(3)
C2S 0.097(4) 0.079(4) 0.065(4) 0.003(3) 0.041(3) 0.011(3)
Cl1S 0.0902(12) 0.1266(15) 0.1288(16) -0.0137(12) 0.0725(12) -0.0212(11)
Cl2S 0.0934(13) 0.227(2) 0.0859(13) -0.0333(15) 0.0588(11) -0.0352(14)
Cl3S 0.1187(14) 0.0879(11) 0.1215(15) 0.0161(10) 0.0830(13) 0.0172(10)
Cl4S 0.1474(18) 0.1303(17) 0.0891(14) 0.0036(13) 0.0435(13) -0.0388(15)

loop_
_geom_bond_atom_site_label_1
_geom_bond_atom_site_label_2
_geom_bond_distance
_geom_bond_site_symmetry_2
_geom_bond_publ_flag
Ru1 C5 2.164(4) . ?
Ru1 C6 2.172(4) . ?
Ru1 C1 2.180(4) . ?
Ru1 C4 2.195(5) . ?
Ru1 C3 2.245(4) . ?
Ru1 C2 2.260(4) . ?
Ru1 P1 2.3529(10) . ?
Ru1 Cl1 2.4055(10) . ?
Ru1 Cl2 2.4085(11) . ?
P1 C17 1.832(4) . ?
P1 C11 1.837(4) . ?
P1 C7 1.838(4) . ?
N1 C8 1.357(5) . ?
N1 C7 1.365(5) . ?
N1 C10 1.451(5) . ?
N2 C7 1.316(5) . ?
N2 C9 1.361(5) . ?
C1 C6 1.393(7) . ?
C1 C2 1.414(7) . ?
C2 C3 1.369(7) . ?
C3 C4 1.393(7) . ?
C4 C5 1.378(7) . ?
C5 C6 1.411(8) . ?
C8 C9 1.350(6) . ?
C11 C12 1.379(5) . ?
C11 C16 1.395(5) . ?
C12 C13 1.384(6) . ?
C13 C14 1.375(6) . ?
C14 C15 1.365(6) . ?
C15 C16 1.378(6) . ?
C17 C18 1.384(5) . ?
C17 C22 1.387(6) . ?
C18 C19 1.398(6) . ?
C19 C20 1.357(7) . ?
C20 C21 1.374(7) . ?
C21 C22 1.389(6) . ?
C1S Cl2S 1.740(5) . ?
C1S Cl1S 1.750(6) . ?
C2S Cl4S 1.732(6) . ?
C2S Cl3S 1.752(6) . ?
